data_4502074
loop_
_publ_author_name
'Mouchaham, Georges'
'Roques, Nans'
'Imaz, Inhar'
'Duhayon, Carine'
'Sutter, Jean-Pascal'

_publ_section_title
;
 Driving the Assembling of Zirconium Tetraoxalate Metallotectons and
 Benzimidazolium Cations: From Three Dimensional Hydrogen-Bonded Compact
 Architectures to Open-Frameworks
;
_journal_issue 11
_journal_name_full 'Crystal Growth &amp; Design'
_journal_page_first 4906
_journal_paper_doi 10.1021/cg1009785
_journal_volume 10
_journal_year 2010
_chemical_formula_moiety 'C8 O16 Zr, 3(C7 H7 N2), K, 3(H2 O) '
_chemical_formula_sum 'C29 H27 K N6 O19 Zr'
_chemical_formula_weight 893.88
_space_group_IT_number 2
_symmetry_cell_setting triclinic
_symmetry_space_group_name_Hall '-P 1'
_symmetry_space_group_name_H-M 'P -1'
_atom_sites_solution_hydrogens geom
_atom_sites_solution_primary direct
_cell_angle_alpha 100.611(13)
_cell_angle_beta 97.694(14)
_cell_angle_gamma 93.619(13)
_cell_formula_units_Z 2
_cell_length_a 7.1593(8)
_cell_length_b 14.8091(16)
_cell_length_c 16.6908(19)
_cell_measurement_reflns_used 8000
_cell_measurement_temperature 180
_cell_measurement_theta_max 25
_cell_measurement_theta_min 2
_cell_volume 1716.7(3)
_computing_cell_refinement 'IPDS (Stoe & Cie, 1996)'
_computing_data_collection 'IPDS (Stoe & Cie, 1996)'
_computing_data_reduction 'XRED (Stoe & Cie 1996)'
_computing_molecular_graphics 'CAMERON (Watkin et al., 1996)'
_computing_publication_material 'CRYSTALS (Betteridge et al., 2003)'
_computing_structure_refinement 'CRYSTALS (Betteridge et al., 2003)'
_computing_structure_solution 'SIR92 (Altomare et al., 1994)'
_diffrn_ambient_temperature 180
_diffrn_measured_fraction_theta_full 0.939
_diffrn_measured_fraction_theta_max 0.930
_diffrn_measurement_device 'Stoe IPDS'
_diffrn_measurement_device_type Area
_diffrn_measurement_method '\f scans'
_diffrn_radiation_monochromator graphite
_diffrn_radiation_type 'Mo K\a'
_diffrn_radiation_wavelength 0.71073
_diffrn_reflns_av_R_equivalents 0.066
_diffrn_reflns_limit_h_max 8
_diffrn_reflns_limit_h_min -8
_diffrn_reflns_limit_k_max 18
_diffrn_reflns_limit_k_min -18
_diffrn_reflns_limit_l_max 20
_diffrn_reflns_limit_l_min -20
_diffrn_reflns_number 17029
_diffrn_reflns_theta_full 25.032
_diffrn_reflns_theta_max 26.075
_diffrn_reflns_theta_min 2.058
_diffrn_standards_number 0
_exptl_absorpt_coefficient_mu 0.537
_exptl_absorpt_correction_T_max 0.90
_exptl_absorpt_correction_T_min 0.88
_exptl_absorpt_correction_type multi-scan
_exptl_absorpt_process_details
;
[c.f. r.h. blessing, acta cryst. (1995), a51, 33-38]
;
_exptl_crystal_colour colourless
_exptl_crystal_density_diffrn 1.729
_exptl_crystal_density_method 'not measured'
_exptl_crystal_description block
_exptl_crystal_F_000 908
_exptl_crystal_size_max 0.30
_exptl_crystal_size_mid 0.20
_exptl_crystal_size_min 0.20
_refine_diff_density_max 0.69
_refine_diff_density_min -1.01
_refine_ls_extinction_method None
_refine_ls_goodness_of_fit_ref 1.0766
_refine_ls_hydrogen_treatment constr
_refine_ls_matrix_type full
_refine_ls_number_parameters 505
_refine_ls_number_reflns 5136
_refine_ls_number_restraints 0
_refine_ls_R_factor_all 0.0538
_refine_ls_R_factor_gt 0.0408
_refine_ls_shift/su_max 0.000340
_refine_ls_structure_factor_coef F
_refine_ls_weighting_details
;
 Method, part 1, Chebychev polynomial, (Watkin, 1994, Prince, 1982) 
 [weight] = 1.0/[A~0~*T~0~(x)+A~1~*T~1~(x) ... +A~n-1~]*T~n-1~(x)] 
 where A~i~ are the Chebychev coefficients listed below and x= Fcalc/Fmax 
 Method = Robust Weighting (Prince, 1982) 
 W = [weight] * [1-(deltaF/6*sigmaF)^2^]^2^ 
 A~i~ are: 
 1.33 0.668E-01 0.721 
;
_refine_ls_weighting_scheme calc
_refine_ls_wR_factor_all 0.0528
_refine_ls_wR_factor_gt 0.0454
_refine_ls_wR_factor_ref 0.0464
_reflns_limit_h_max 8
_reflns_limit_h_min -8
_reflns_limit_k_max 17
_reflns_limit_k_min -18
_reflns_limit_l_max 20
_reflns_limit_l_min 0
_reflns_number_gt 4909
_reflns_number_total 6321
_reflns_threshold_expression I>2.0\s(I)
_oxford_refine_ls_r_factor_ref 0.0425
_oxford_reflns_number_all 6300
_oxford_reflns_threshold_expression_ref I>1.5\s(I)
_cod_data_source_file cg1009785_si_003.cif
_cod_data_source_block 1
_cod_depositor_comments
;
The following automatic conversions were performed:

'_symmetry_cell_setting' value 'Triclinic' changed to 'triclinic'
according to /home/saulius/struct/CIF-dictionaries/cif_core.dic
dictionary named 'cif_core.dic' version 2.4.2 from 2011-04-26.

Automatic conversion script
Id: cif_fix_values 1715 2011-07-08 13:25:40Z adriana 
;
_cod_original_sg_symbol_H-M 'P -1 '
_cod_original_formula_sum 'C29 H27 K1 N6 O19 Zr1'
_cod_database_code 4502074

loop_
_symmetry_equiv_pos_as_xyz
x,y,z
-x,-y,-z

loop_
_atom_site_label
_atom_site_type_symbol
_atom_site_fract_x
_atom_site_fract_y
_atom_site_fract_z
_atom_site_U_iso_or_equiv
_atom_site_occupancy
_atom_site_adp_type
_atom_site_refinement_flags_posn
N1 N 0.3401(4) 0.41971(19) 0.07348(16) 0.0290 1.0000 Uani .
N2 N 0.2675(5) 0.32061(19) -0.04137(18) 0.0349 1.0000 Uani .
C9 C 0.3325(6) 0.3320(2) 0.0380(2) 0.0318 1.0000 Uani .
C10 C 0.2735(5) 0.4693(2) 0.01377(19) 0.0258 1.0000 Uani .
C11 C 0.2480(6) 0.5623(2) 0.0184(2) 0.0341 1.0000 Uani .
C12 C 0.1744(6) 0.5878(3) -0.0540(2) 0.0412 1.0000 Uani .
C13 C 0.1269(7) 0.5241(3) -0.1276(2) 0.0448 1.0000 Uani .
C14 C 0.1527(7) 0.4323(3) -0.1322(2) 0.0428 1.0000 Uani .
C15 C 0.2278(5) 0.4063(2) -0.0592(2) 0.0293 1.0000 Uani .
H91 H 0.3678 0.2852 0.0656 0.0374 1.0000 Uiso R
H111 H 0.2795 0.6052 0.0681 0.0413 1.0000 Uiso R
H121 H 0.1551 0.6495 -0.0537 0.0494 1.0000 Uiso R
H131 H 0.0773 0.5442 -0.1750 0.0560 1.0000 Uiso R
H141 H 0.1215 0.3895 -0.1816 0.0509 1.0000 Uiso R
H11 H 0.3777 0.4422 0.1256 0.0329 1.0000 Uiso R
H21 H 0.2517 0.2692 -0.0767 0.0401 1.0000 Uiso R
C1 C 0.4928(4) 0.37854(19) 0.34854(17) 0.0195 1.0000 Uani .
C2 C 0.4898(4) 0.38669(19) 0.25819(18) 0.0200 1.0000 Uani .
C3 C 0.9707(5) 0.2947(2) 0.2652(2) 0.0262 1.0000 Uani .
C4 C 0.9266(4) 0.2346(2) 0.17808(19) 0.0217 1.0000 Uani .
C5 C 0.7094(5) 0.0085(2) 0.30800(19) 0.0224 1.0000 Uani .
C6 C 0.7123(5) 0.0713(2) 0.39172(19) 0.0247 1.0000 Uani .
C7 C 0.2644(4) 0.08028(19) 0.13835(18) 0.0193 1.0000 Uani .
C8 C 0.2009(4) 0.08185(19) 0.22335(18) 0.0199 1.0000 Uani .
O1 O 0.5056(3) 0.29534(14) 0.36041(12) 0.0234 1.0000 Uani .
O2 O 0.5158(3) 0.31166(14) 0.21028(12) 0.0225 1.0000 Uani .
O3 O 0.4849(3) 0.44607(14) 0.40150(13) 0.0266 1.0000 Uani .
O4 O 0.4651(4) 0.46162(15) 0.23797(13) 0.0275 1.0000 Uani .
O5 O 0.8539(3) 0.27311(16) 0.31318(13) 0.0296 1.0000 Uani .
O6 O 0.7718(3) 0.18127(14) 0.16683(13) 0.0227 1.0000 Uani .
O7 O 1.0989(4) 0.3554(2) 0.28374(17) 0.0507 1.0000 Uani .
O8 O 1.0313(3) 0.23871(16) 0.12619(15) 0.0306 1.0000 Uani .
O9 O 0.6534(3) 0.04485(14) 0.24611(13) 0.0220 1.0000 Uani .
O10 O 0.6672(3) 0.15326(14) 0.38642(12) 0.0255 1.0000 Uani .
O11 O 0.7575(4) -0.07073(15) 0.30524(13) 0.0298 1.0000 Uani .
O12 O 0.7557(5) 0.04380(17) 0.45586(15) 0.0450 1.0000 Uani .
O13 O 0.4224(3) 0.12798(15) 0.14225(12) 0.0238 1.0000 Uani .
O14 O 0.3120(3) 0.13563(14) 0.28289(12) 0.0240 1.0000 Uani .
O15 O 0.1673(3) 0.03658(15) 0.07523(13) 0.0281 1.0000 Uani .
O16 O 0.0600(4) 0.03530(17) 0.22985(15) 0.0327 1.0000 Uani .
Zr1 Zr 0.59075(4) 0.192058(18) 0.264368(16) 0.0171 1.0000 Uani .
N3 N 0.6497(4) 0.26778(18) 0.54104(16) 0.0258 1.0000 Uani .
N4 N 0.5947(4) 0.38481(18) 0.63063(16) 0.0256 1.0000 Uani .
N5 N 0.1885(4) 0.14892(18) 0.55273(17) 0.0278 1.0000 Uani .
N6 N 0.1961(4) 0.19900(19) 0.43923(16) 0.0279 1.0000 Uani .
C16 C 0.6096(5) 0.3550(2) 0.55258(19) 0.0259 1.0000 Uani .
C17 C 0.6593(5) 0.2388(2) 0.61561(18) 0.0222 1.0000 Uani .
C18 C 0.6994(6) 0.1548(2) 0.6384(2) 0.0335 1.0000 Uani .
C19 C 0.6964(7) 0.1517(3) 0.7200(3) 0.0446 1.0000 Uani .
C20 C 0.6558(7) 0.2263(3) 0.7776(2) 0.0482 1.0000 Uani .
C21 C 0.6184(6) 0.3091(3) 0.7551(2) 0.0393 1.0000 Uani .
C22 C 0.6237(5) 0.3137(2) 0.67311(19) 0.0239 1.0000 Uani .
C23 C 0.2127(5) 0.1270(2) 0.4749(2) 0.0295 1.0000 Uani .
C24 C 0.1553(5) 0.2414(2) 0.56998(18) 0.0224 1.0000 Uani .
C25 C 0.1242(5) 0.2983(2) 0.64223(19) 0.0288 1.0000 Uani .
C26 C 0.1000(5) 0.3891(2) 0.6375(2) 0.0313 1.0000 Uani .
C27 C 0.1058(5) 0.4214(2) 0.5638(2) 0.0315 1.0000 Uani .
C28 C 0.1344(5) 0.3650(2) 0.4921(2) 0.0278 1.0000 Uani .
C29 C 0.1593(5) 0.2738(2) 0.49683(18) 0.0224 1.0000 Uani .
O30 O 0.8451(4) 0.82688(19) 0.16536(16) 0.0436 1.0000 Uani .
O31 O 0.4922(4) 0.86376(19) 0.01625(15) 0.0401 1.0000 Uani .
O32 O 0.1055(4) 0.84124(18) 0.03919(16) 0.0394 1.0000 Uani .
H161 H 0.5933 0.3903 0.5113 0.0291 1.0000 Uiso R
H181 H 0.7270 0.1048 0.6001 0.0391 1.0000 Uiso R
H191 H 0.7201 0.0971 0.7372 0.0541 1.0000 Uiso R
H201 H 0.6537 0.2199 0.8322 0.0601 1.0000 Uiso R
H211 H 0.5925 0.3597 0.7928 0.0459 1.0000 Uiso R
H231 H 0.2371 0.0690 0.4481 0.0342 1.0000 Uiso R
H251 H 0.1178 0.2766 0.6911 0.0360 1.0000 Uiso R
H261 H 0.0823 0.4305 0.6850 0.0373 1.0000 Uiso R
H271 H 0.0916 0.4840 0.5643 0.0370 1.0000 Uiso R
H281 H 0.1377 0.3862 0.4434 0.0342 1.0000 Uiso R
H41 H 0.5703 0.4393 0.6516 0.0291 1.0000 Uiso R
H61 H 0.2070 0.1982 0.3880 0.0330 1.0000 Uiso R
H31 H 0.6657 0.2346 0.4942 0.0292 1.0000 Uiso R
H51 H 0.1956 0.1124 0.5879 0.0333 1.0000 Uiso R
H322 H 0.0502 0.8183 -0.0093 0.0583 1.0000 Uiso R
H311 H 0.5016 0.8561 -0.0341 0.0572 1.0000 Uiso R
H312 H 0.3843 0.8444 0.0240 0.0575 1.0000 Uiso R
H321 H 0.1174 0.8984 0.0549 0.0586 1.0000 Uiso R
H303 H 0.8174 0.8539 0.2114 0.0615 1.0000 Uiso R
H301 H 0.9560 0.8393 0.1566 0.0619 1.0000 Uiso R
K1 K 0.76684(11) 0.99537(5) 0.09313(4) 0.0268 1.0000 Uani .

loop_
_atom_site_aniso_label
_atom_site_aniso_U_11
_atom_site_aniso_U_22
_atom_site_aniso_U_33
_atom_site_aniso_U_23
_atom_site_aniso_U_13
_atom_site_aniso_U_12
N1 0.0419(19) 0.0240(14) 0.0199(13) 0.0034(11) 0.0006(11) 0.0052(12)
N2 0.057(2) 0.0208(14) 0.0252(14) 0.0017(11) 0.0031(13) 0.0067(13)
C9 0.043(2) 0.0272(17) 0.0256(17) 0.0069(13) 0.0043(14) 0.0047(15)
C10 0.035(2) 0.0234(15) 0.0202(15) 0.0075(12) 0.0031(13) 0.0051(13)
C11 0.049(2) 0.0260(17) 0.0271(17) 0.0049(13) 0.0030(15) 0.0059(15)
C12 0.059(3) 0.0326(19) 0.035(2) 0.0140(16) 0.0042(17) 0.0127(18)
C13 0.067(3) 0.045(2) 0.0261(18) 0.0165(16) 0.0027(18) 0.016(2)
C14 0.066(3) 0.042(2) 0.0191(16) 0.0045(15) 0.0020(16) 0.0100(19)
C15 0.040(2) 0.0262(16) 0.0213(15) 0.0048(12) 0.0017(13) 0.0035(14)
C1 0.0253(18) 0.0145(13) 0.0175(14) 0.0015(11) 0.0019(11) 0.0011(11)
C2 0.0239(18) 0.0151(14) 0.0206(15) 0.0039(11) 0.0015(11) 0.0008(11)
C3 0.0166(18) 0.0305(17) 0.0309(17) 0.0090(13) -0.0016(13) -0.0015(13)
C4 0.0189(17) 0.0198(14) 0.0299(16) 0.0113(12) 0.0050(12) 0.0066(12)
C5 0.0300(19) 0.0159(14) 0.0238(15) 0.0073(12) 0.0076(12) 0.0037(12)
C6 0.037(2) 0.0184(14) 0.0206(15) 0.0063(12) 0.0051(13) 0.0040(13)
C7 0.0226(18) 0.0128(13) 0.0196(14) -0.0009(11) -0.0018(11) 0.0009(11)
C8 0.0197(18) 0.0161(14) 0.0243(15) 0.0042(11) 0.0028(12) 0.0051(11)
O1 0.0404(15) 0.0133(10) 0.0181(10) 0.0031(8) 0.0079(9) 0.0060(9)
O2 0.0330(14) 0.0191(10) 0.0162(10) 0.0049(8) 0.0029(8) 0.0044(9)
O3 0.0404(15) 0.0182(11) 0.0198(11) 0.0014(9) 0.0029(9) 0.0030(9)
O4 0.0411(15) 0.0190(11) 0.0237(11) 0.0078(9) 0.0037(10) 0.0038(9)
O5 0.0262(14) 0.0377(13) 0.0224(11) 0.0056(9) -0.0016(9) -0.0053(10)
O6 0.0272(13) 0.0203(10) 0.0211(10) 0.0035(8) 0.0072(9) -0.0009(9)
O7 0.0405(19) 0.0613(19) 0.0412(16) -0.0021(13) 0.0030(12) -0.0231(14)
O8 0.0289(14) 0.0303(12) 0.0355(13) 0.0103(10) 0.0095(10) 0.0034(10)
O9 0.0315(13) 0.0152(10) 0.0203(10) 0.0036(8) 0.0057(9) 0.0042(8)
O10 0.0430(15) 0.0169(10) 0.0167(10) 0.0048(8) 0.0012(9) 0.0070(9)
O11 0.0497(16) 0.0182(11) 0.0235(11) 0.0049(9) 0.0098(10) 0.0070(10)
O12 0.089(2) 0.0254(13) 0.0219(12) 0.0061(10) 0.0034(13) 0.0172(13)
O13 0.0268(14) 0.0250(11) 0.0166(10) 0.0008(8) 0.0003(8) -0.0032(9)
O14 0.0283(14) 0.0237(11) 0.0186(10) 0.0014(8) 0.0041(9) -0.0011(9)
O15 0.0313(14) 0.0249(11) 0.0246(11) -0.0017(9) 0.0017(9) -0.0006(9)
O16 0.0271(15) 0.0403(14) 0.0311(13) 0.0129(10) 0.0023(10) -0.0079(11)
Zr1 0.02351(18) 0.01372(14) 0.01353(14) 0.00206(9) 0.00240(10) 0.00060(10)
N3 0.0326(17) 0.0243(13) 0.0185(13) 0.0010(10) 0.0006(11) 0.0050(11)
N4 0.0364(17) 0.0163(12) 0.0225(13) 0.0015(10) -0.0012(11) 0.0076(11)
N5 0.0395(18) 0.0197(13) 0.0261(14) 0.0091(11) 0.0043(12) 0.0043(11)
N6 0.0344(18) 0.0323(15) 0.0177(13) 0.0060(11) 0.0032(11) 0.0055(12)
C16 0.032(2) 0.0219(15) 0.0220(15) 0.0050(12) -0.0016(13) 0.0014(13)
C17 0.0244(18) 0.0197(14) 0.0212(15) 0.0042(12) -0.0025(12) 0.0027(12)
C18 0.040(2) 0.0225(16) 0.0364(19) 0.0053(14) 0.0000(15) 0.0062(14)
C19 0.055(3) 0.034(2) 0.049(2) 0.0232(18) -0.0035(19) 0.0076(17)
C20 0.070(3) 0.051(2) 0.0271(19) 0.0177(17) 0.0027(18) 0.010(2)
C21 0.058(3) 0.038(2) 0.0212(17) 0.0047(14) 0.0022(16) 0.0099(18)
C22 0.0292(19) 0.0212(15) 0.0196(15) 0.0029(12) -0.0012(12) 0.0038(12)
C23 0.033(2) 0.0253(16) 0.0291(17) 0.0010(13) 0.0040(14) 0.0046(14)
C24 0.0257(19) 0.0234(15) 0.0192(14) 0.0064(12) 0.0036(12) 0.0031(12)
C25 0.039(2) 0.0298(17) 0.0196(15) 0.0087(13) 0.0043(13) 0.0056(14)
C26 0.038(2) 0.0329(18) 0.0218(16) 0.0008(13) 0.0020(13) 0.0078(15)
C27 0.033(2) 0.0263(17) 0.0340(18) 0.0072(14) -0.0013(14) 0.0061(14)
C28 0.029(2) 0.0281(16) 0.0304(17) 0.0158(13) 0.0052(13) 0.0049(13)
C29 0.0241(19) 0.0255(15) 0.0181(14) 0.0059(12) 0.0020(12) 0.0033(12)
O30 0.0430(18) 0.0459(16) 0.0344(14) -0.0132(12) 0.0103(12) -0.0007(12)
O31 0.0394(17) 0.0525(16) 0.0252(12) 0.0027(11) 0.0050(10) -0.0069(12)
O32 0.0458(18) 0.0336(13) 0.0375(14) 0.0097(11) 0.0008(11) -0.0038(11)
K1 0.0305(4) 0.0260(3) 0.0220(3) -0.0002(3) 0.0055(3) -0.0011(3)

loop_
_atom_type_symbol
_atom_type_scat_dispersion_real
_atom_type_scat_dispersion_imag
_atom_type_scat_Cromer_Mann_a1
_atom_type_scat_Cromer_Mann_b1
_atom_type_scat_Cromer_Mann_a2
_atom_type_scat_Cromer_Mann_b2
_atom_type_scat_Cromer_Mann_a3
_atom_type_scat_Cromer_Mann_b3
_atom_type_scat_Cromer_Mann_a4
_atom_type_scat_Cromer_Mann_b4
_atom_type_scat_Cromer_Mann_c
_atom_type_scat_source
C 0.0033 0.0016 2.3100 20.8439 1.0200 10.2075 1.5886 0.5687 0.8650 51.6512 0.2156 'International Tables Vol C 4.2.6.8 and 6.1.1.4'
H 0.0000 0.0000 0.4930 10.5109 0.3229 26.1257 0.1402 3.1424 0.0408 57.7998 0.0030 'International Tables Vol C 4.2.6.8 and 6.1.1.4'
N 0.0061 0.0033 12.2126 0.0057 3.1322 9.8933 2.0125 28.9975 1.1663 0.5826 -11.5290 'International Tables Vol C 4.2.6.8 and 6.1.1.4'
O 0.0106 0.0060 3.0485 13.2771 2.2868 5.7011 1.5463 0.3239 0.8670 32.9089 0.2508 'International Tables Vol C 4.2.6.8 and 6.1.1.4'
K 0.2009 0.2494 8.2186 12.7949 7.4398 0.7748 1.0519 213.1870 0.8659 41.6841 1.4228 'International Tables Vol C 4.2.6.8 and 6.1.1.4'
Zr -2.9673 0.5597 17.8765 1.2762 10.9480 11.9160 5.4173 0.1176 3.6572 87.6627 2.0693 'International Tables Vol C 4.2.6.8 and 6.1.1.4'

loop_
_geom_angle_atom_site_label_1
_geom_angle_atom_site_label_2
_geom_angle_atom_site_label_3
_geom_angle
_geom_angle_publ_flag
C9 N1 C10 108.3(3) yes
C9 N1 H11 125.5 no
C10 N1 H11 126.2 no
C9 N2 C15 108.3(3) yes
C9 N2 H21 126.5 no
C15 N2 H21 125.2 no
N2 C9 N1 110.5(3) yes
N2 C9 H91 125.3 no
N1 C9 H91 124.2 no
N1 C10 C11 131.9(3) yes
N1 C10 C15 106.5(3) yes
C11 C10 C15 121.6(3) yes
C10 C11 C12 116.4(3) yes
C10 C11 H111 121.6 no
C12 C11 H111 122.0 no
C11 C12 C13 122.0(3) yes
C11 C12 H121 119.2 no
C13 C12 H121 118.8 no
C12 C13 C14 121.6(3) yes
C12 C13 H131 119.3 no
C14 C13 H131 119.1 no
C13 C14 C15 116.5(3) yes
C13 C14 H141 121.8 no
C15 C14 H141 121.7 no
C14 C15 N2 131.7(3) yes
C14 C15 C10 121.8(3) yes
N2 C15 C10 106.4(3) yes
C2 C1 O1 113.2(2) yes
C2 C1 O3 121.0(3) yes
O1 C1 O3 125.8(3) yes
C1 C2 O2 114.3(2) yes
C1 C2 O4 119.4(3) yes
O2 C2 O4 126.3(3) yes
C4 C3 O5 112.1(3) yes
C4 C3 O7 122.0(3) yes
O5 C3 O7 125.8(3) yes
C3 C4 O6 113.2(3) yes
C3 C4 O8 121.8(3) yes
O6 C4 O8 125.0(3) yes
C6 C5 O9 114.6(3) yes
C6 C5 O11 119.2(3) yes
O9 C5 O11 126.2(3) yes
C5 C6 O10 113.3(3) yes
C5 C6 O12 121.2(3) yes
O10 C6 O12 125.5(3) yes
C8 C7 O13 113.3(2) yes
C8 C7 O15 120.8(3) yes
O13 C7 O15 126.0(3) yes
C7 C8 O14 113.2(3) yes
C7 C8 O16 120.7(3) yes
O14 C8 O16 126.1(3) yes
C1 O1 Zr1 119.24(18) yes
C2 O2 Zr1 118.94(18) yes
C3 O5 Zr1 121.3(2) yes
C4 O6 Zr1 119.56(19) yes
C5 O9 Zr1 120.50(18) yes
C6 O10 Zr1 120.96(19) yes
C7 O13 Zr1 120.37(18) yes
C8 O14 Zr1 120.99(19) yes
O13 Zr1 O9 75.90(8) yes
O13 Zr1 O10 137.38(8) yes
O9 Zr1 O10 70.50(8) yes
O13 Zr1 O6 69.55(8) yes
O9 Zr1 O6 77.08(8) yes
O10 Zr1 O6 124.97(9) yes
O13 Zr1 O14 70.60(8) yes
O9 Zr1 O14 83.44(8) yes
O10 Zr1 O14 80.08(9) yes
O6 Zr1 O14 138.76(8) yes
O13 Zr1 O2 76.76(8) yes
O9 Zr1 O2 148.77(8) yes
O10 Zr1 O2 140.66(8) yes
O6 Zr1 O2 79.46(8) yes
O14 Zr1 O2 101.38(8) yes
O13 Zr1 O1 127.37(9) yes
O9 Zr1 O1 138.08(8) yes
O10 Zr1 O1 70.46(8) yes
O6 Zr1 O1 140.01(8) yes
O14 Zr1 O1 75.40(8) yes
O13 Zr1 O5 139.21(8) yes
O9 Zr1 O5 106.70(9) yes
O10 Zr1 O5 76.79(9) yes
O6 Zr1 O5 71.50(8) yes
O14 Zr1 O5 149.62(8) yes
O2 Zr1 O1 71.97(8) yes
O2 Zr1 O5 84.76(9) yes
O1 Zr1 O5 78.45(9) yes
C16 N3 C17 108.5(3) yes
C16 N3 H31 125.3 no
C17 N3 H31 126.2 no
C16 N4 C22 109.0(3) yes
C16 N4 H41 125.4 no
C22 N4 H41 125.6 no
C23 N5 C24 108.6(3) yes
C23 N5 H51 125.9 no
C24 N5 H51 125.5 no
C23 N6 C29 108.9(3) yes
C23 N6 H61 124.1 no
C29 N6 H61 126.9 no
N3 C16 N4 109.9(3) yes
N3 C16 H161 125.2 no
N4 C16 H161 124.9 no
N3 C17 C18 132.2(3) yes
N3 C17 C22 106.5(3) yes
C18 C17 C22 121.3(3) yes
C17 C18 C19 115.6(3) yes
C17 C18 H181 121.5 no
C19 C18 H181 122.9 no
C18 C19 C20 123.2(3) yes
C18 C19 H191 118.2 no
C20 C19 H191 118.5 no
C19 C20 C21 121.0(3) yes
C19 C20 H201 119.5 no
C21 C20 H201 119.5 no
C20 C21 C22 116.4(3) yes
C20 C21 H211 122.1 no
C22 C21 H211 121.5 no
C21 C22 C17 122.5(3) yes
C21 C22 N4 131.4(3) yes
C17 C22 N4 106.1(3) yes
N6 C23 N5 110.4(3) yes
N6 C23 H231 124.2 no
N5 C23 H231 125.5 no
N5 C24 C25 131.6(3) yes
N5 C24 C29 106.4(3) yes
C25 C24 C29 122.0(3) yes
C24 C25 C26 116.0(3) yes
C24 C25 H251 122.4 no
C26 C25 H251 121.6 no
C25 C26 C27 121.7(3) yes
C25 C26 H261 119.2 no
C27 C26 H261 119.2 no
C26 C27 C28 122.3(3) yes
C26 C27 H271 118.2 no
C28 C27 H271 119.4 no
C27 C28 C29 116.1(3) yes
C27 C28 H281 122.4 no
C29 C28 H281 121.5 no
C24 C29 N6 105.8(3) yes
C24 C29 C28 121.9(3) yes
N6 C29 C28 132.3(3) yes
H303 O30 H301 116.0 no
H311 O31 H312 111.8 no
H322 O32 H321 119.1 no

loop_
_geom_bond_atom_site_label_1
_geom_bond_atom_site_label_2
_geom_bond_distance
_geom_bond_publ_flag
N1 C9 1.319(4) yes
N1 C10 1.395(4) yes
N1 H11 0.871 no
N2 C9 1.320(5) yes
N2 C15 1.394(4) yes
N2 H21 0.864 no
C9 H91 0.931 no
C10 C11 1.390(5) yes
C10 C15 1.378(5) yes
C11 C12 1.380(5) yes
C11 H111 0.940 no
C12 C13 1.391(6) yes
C12 H121 0.931 no
C13 C14 1.373(6) yes
C13 H131 0.929 no
C14 C15 1.394(5) yes
C14 H141 0.934 no
C1 C2 1.532(4) yes
C1 O1 1.290(4) yes
C1 O3 1.216(4) yes
C2 O2 1.283(4) yes
C2 O4 1.234(4) yes
C3 C4 1.540(5) yes
C3 O5 1.297(4) yes
C3 O7 1.210(4) yes
C4 O6 1.291(4) yes
C4 O8 1.226(4) yes
C5 C6 1.526(4) yes
C5 O9 1.280(4) yes
C5 O11 1.238(4) yes
C6 O10 1.292(4) yes
C6 O12 1.223(4) yes
C7 C8 1.543(4) yes
C7 O13 1.283(4) yes
C7 O15 1.228(4) yes
C8 O14 1.293(4) yes
C8 O16 1.214(4) yes
O1 Zr1 2.181(2) yes
O2 Zr1 2.195(2) yes
O5 Zr1 2.144(2) yes
O6 Zr1 2.203(2) yes
O9 Zr1 2.228(2) yes
O10 Zr1 2.225(2) yes
O13 Zr1 2.234(2) yes
O14 Zr1 2.197(2) yes
N3 C16 1.326(4) yes
N3 C17 1.384(4) yes
N3 H31 0.869 no
N4 C16 1.317(4) yes
N4 C22 1.385(4) yes
N4 H41 0.857 no
N5 C23 1.318(4) yes
N5 C24 1.389(4) yes
N5 H51 0.867 no
N6 C23 1.318(4) yes
N6 C29 1.391(4) yes
N6 H61 0.867 no
C16 H161 0.937 no
C17 C18 1.401(4) yes
C17 C22 1.387(4) yes
C18 C19 1.374(6) yes
C18 H181 0.935 no
C19 C20 1.398(6) yes
C19 H191 0.925 no
C20 C21 1.379(6) yes
C20 H201 0.936 no
C21 C22 1.388(5) yes
C21 H211 0.931 no
C23 H231 0.930 no
C24 C25 1.391(4) yes
C24 C29 1.395(4) yes
C25 C26 1.382(5) yes
C25 H251 0.935 no
C26 C27 1.404(5) yes
C26 H261 0.936 no
C27 C28 1.375(5) yes
C27 H271 0.937 no
C28 C29 1.388(4) yes
C28 H281 0.927 no
O30 H303 0.853 no
O30 H301 0.842 no
O31 H311 0.839 no
O31 H312 0.842 no
O32 H322 0.850 no
O32 H321 0.834 no

loop_
_geom_hbond_atom_site_label_D
_geom_hbond_atom_site_label_H
_geom_hbond_atom_site_label_A
_geom_hbond_site_symmetry_A
_geom_hbond_angle_DHA
_geom_hbond_distance_DH
_geom_hbond_distance_HA
_geom_hbond_distance_DA
_geom_hbond_publ_flag
C9 H91 O2 . 124 0.93 2.45 3.073(5) yes
C12 H121 O8 2_665 145 0.93 2.56 3.371(5) yes
N1 H11 C2 . 139 0.87 2.55 3.260(5) yes
N1 H11 O4 . 167 0.87 1.86 2.714(5) yes
N2 H21 O30 2_665 163 0.86 1.88 2.715(5) yes
C16 H161 O3 . 164 0.94 2.21 3.126(5) yes
C18 H181 O12 . 147 0.94 2.45 3.273(5) yes
C28 H281 O7 1_455 150 0.93 2.59 3.429(5) yes
N4 H41 O3 2_666 132 0.86 2.09 2.735(5) yes
N4 H41 O4 2_666 148 0.86 2.19 2.950(5) yes
N6 H61 O14 . 148 0.87 2.08 2.855(5) yes
N3 H31 O10 . 173 0.87 1.97 2.838(5) yes
N5 H51 O11 2_656 160 0.87 1.99 2.816(5) yes
O32 H322 O8 2_665 170 0.85 1.97 2.812(5) yes
O31 H311 O13 2_665 163 0.84 2.00 2.816(5) yes
O31 H312 O32 . 161 0.84 2.04 2.853(5) yes
O32 H321 O15 1_565 170 0.83 2.01 2.838(5) yes
O30 H303 O11 1_565 171 0.85 1.87 2.711(5) yes
O30 H301 O32 1_655 136 0.84 2.36 3.020(5) yes
